data_1011039
loop_
_publ_author_name
'Takan\'e, Katsutashi'

_publ_section_title
;
 Crystal Structure of Enargite (Cu~3~AsS~4~)
;
_journal_coden_ASTM PIATA8
_journal_issue 9
_journal_name_full 'Proceedings of the Imperial Academy (Tokyo)'
_journal_page_first 524
_journal_page_last 527
_journal_paper_doi 10.2183/pjab1912.9.524
_journal_volume 9
_journal_year 1933
_chemical_formula_structural 'Cu3 (As S4)'
_chemical_formula_sum 'As Cu3 S4'
_chemical_name_mineral Enargite
_chemical_name_systematic 'Tricopper tetrathioarsenate'
_space_group_IT_number 58
_symmetry_cell_setting orthorhombic
_symmetry_Int_Tables_number 58
_symmetry_space_group_name_Hall '-P 2 2n'
_symmetry_space_group_name_H-M 'P n n m'
_cell_angle_alpha 90
_cell_angle_beta 90
_cell_angle_gamma 90
_cell_formula_units_Z 1
_cell_length_a 6.403(50)
_cell_length_b 6.162(30)
_cell_length_c 3.687(30)
_cell_volume 145.5
_cod_database_code 1011039

loop_
_symmetry_equiv_pos_as_xyz
x,y,z
-x,-y,z
1/2+x,1/2-y,1/2-z
1/2-x,1/2+y,1/2-z
-x,-y,-z
x,y,-z
1/2-x,1/2+y,1/2+z
1/2+x,1/2-y,1/2+z

loop_
_atom_site_label
_atom_site_type_symbol
_atom_site_symmetry_multiplicity
_atom_site_Wyckoff_symbol
_atom_site_fract_x
_atom_site_fract_y
_atom_site_fract_z
_atom_site_occupancy
_atom_site_attached_hydrogens
_atom_site_calc_flag
Cu1 Cu1+ 4 g 0.106 0.228 0. 0.75 0 d
As1 As5+ 4 g 0.106 0.228 0. 0.25 0 d
S1 S2- 4 g 0.764 0.3 0. 1. 0 d

loop_
_atom_type_symbol
_atom_type_oxidation_number
Cu1+ 1.000
As5+ 5.000
S2- -2.000
